data_7206112
loop_
_publ_author_name
'U\<zarevi\'c, Krunoslav'
'Rub\<ci\'c, Mirta'
'Radi\'c, Maja'
'Pu\<skari\'c, Andreas'
'Cindri\'c, Marina'

_publ_section_title
;
 Mechanosensitive metal--ligand bonds in the design of new coordination
 compounds
;
_journal_issue 13
_journal_name_full CrystEngComm
_journal_page_first 4314
_journal_paper_doi 10.1039/c0ce00807a
_journal_volume 13
_journal_year 2011
_chemical_formula_moiety 'C16 H18 Mo N2 O6'
_chemical_formula_sum 'C16 H18 Mo N2 O6'
_chemical_formula_weight 430.26
_chemical_name_common
;
cis-dioxo(N-3-methoxysalicylidene-2-amino -3-
hydroxypyridine)(propanol)molybdenum(VI)
;
_chemical_name_systematic
;
cis-dioxo(N-3-methoxysalicylidene-2-amino
-3-hydroxypyridine)(propanol)molybdenum(VI)
;
_space_group_IT_number 2
_symmetry_cell_setting triclinic
_symmetry_space_group_name_Hall '-P 1'
_symmetry_space_group_name_H-M 'P -1'
_atom_sites_solution_hydrogens geom
_atom_sites_solution_primary direct
_atom_sites_solution_secondary difmap
_audit_creation_method SHELXL-97
_cell_angle_alpha 86.293(4)
_cell_angle_beta 81.553(4)
_cell_angle_gamma 69.096(5)
_cell_formula_units_Z 2
_cell_length_a 7.7894(4)
_cell_length_b 10.0907(7)
_cell_length_c 12.5937(5)
_cell_measurement_reflns_used 3593
_cell_measurement_temperature 295(2)
_cell_measurement_theta_max 28.8922
_cell_measurement_theta_min 4.2437
_cell_volume 914.61(9)
_computing_cell_refinement
;
CrysAlis RED, Oxford Diffraction Ltd.,
Version 1.171.31.5 (release 28-08-2006 CrysAlis171 .NET)
(compiled Aug 28 2006,13:05:05)
;
_computing_data_collection
;
CrysAlis CCD, Oxford Diffraction Ltd.,
Version 1.171.31.5 (release 28-08-2006 CrysAlis171 .NET)
(compiled Aug 28 2006,13:05:05)
;
_computing_data_reduction
;
CrysAlis RED, Oxford Diffraction Ltd.,
Version 1.171.31.5 (release 28-08-2006 CrysAlis171 .NET)
(compiled Aug 28 2006,13:05:05)
;
_computing_structure_refinement 'SHELXL-97 (Sheldrick, 1997)'
_computing_structure_solution 'SHELXL-97 (Sheldrick, 1997)'
_diffrn_ambient_temperature 295(2)
_diffrn_detector_area_resol_mean 16.3426
_diffrn_measured_fraction_theta_full 0.994
_diffrn_measured_fraction_theta_max 0.994
_diffrn_measurement_device_type 'Xcalibur, Sapphire3'
_diffrn_measurement_method '\w scans'
_diffrn_radiation_monochromator graphite
_diffrn_radiation_source 'Enhance (Mo) X-ray Source'
_diffrn_radiation_type 'Mo K\a'
_diffrn_radiation_wavelength 0.71073
_diffrn_reflns_av_R_equivalents 0.0224
_diffrn_reflns_av_sigmaI/netI 0.0468
_diffrn_reflns_limit_h_max 9
_diffrn_reflns_limit_h_min -9
_diffrn_reflns_limit_k_max 12
_diffrn_reflns_limit_k_min -12
_diffrn_reflns_limit_l_max 10
_diffrn_reflns_limit_l_min -15
_diffrn_reflns_number 6752
_diffrn_reflns_theta_full 26.50
_diffrn_reflns_theta_max 26.50
_diffrn_reflns_theta_min 4.25
_exptl_absorpt_coefficient_mu 0.750
_exptl_absorpt_correction_T_max 1.00000
_exptl_absorpt_correction_T_min 0.91404
_exptl_absorpt_correction_type multi-scan
_exptl_absorpt_process_details
;
CrysAlisPro, Oxford Diffraction Ltd.,
Version 1.171.33.41 (release 06-05-2009 CrysAlis171 .NET)
(compiled May 6 2009,17:20:42)
Empirical absorption correction using spherical harmonics,
implemented in SCALE3 ABSPACK scaling algorithm.
;
_exptl_crystal_colour orange
_exptl_crystal_density_diffrn 1.562
_exptl_crystal_density_method 'not measured'
_exptl_crystal_description prism
_exptl_crystal_F_000 436
_exptl_crystal_size_max 0.35
_exptl_crystal_size_mid 0.15
_exptl_crystal_size_min 0.12
_refine_diff_density_max 1.602
_refine_diff_density_min -1.391
_refine_diff_density_rms 0.090
_refine_ls_extinction_method none
_refine_ls_goodness_of_fit_ref 0.982
_refine_ls_hydrogen_treatment mixed
_refine_ls_matrix_type full
_refine_ls_number_parameters 218
_refine_ls_number_reflns 3761
_refine_ls_number_restraints 60
_refine_ls_restrained_S_all 0.975
_refine_ls_R_factor_all 0.0596
_refine_ls_R_factor_gt 0.0461
_refine_ls_shift/su_max 0.000
_refine_ls_shift/su_mean 0.000
_refine_ls_structure_factor_coef Fsqd
_refine_ls_weighting_details 'calc w=1/[\s^2^(Fo^2^)+(0.0826P)^2^+0.0000P] where P=(Fo^2^+2Fc^2^)/3'
_refine_ls_weighting_scheme calc
_refine_ls_wR_factor_gt 0.1207
_refine_ls_wR_factor_ref 0.1259
_reflns_number_gt 2947
_reflns_number_total 3761
_reflns_threshold_expression >2sigma(I)
_cod_data_source_file c0ce00807a.txt
_cod_data_source_block I(Pr)
_cod_database_code 7206112

loop_
_symmetry_equiv_pos_as_xyz
'x, y, z'
'-x, -y, -z'

loop_
_atom_site_label
_atom_site_type_symbol
_atom_site_fract_x
_atom_site_fract_y
_atom_site_fract_z
_atom_site_U_iso_or_equiv
_atom_site_adp_type
_atom_site_occupancy
_atom_site_symmetry_multiplicity
_atom_site_calc_flag
_atom_site_refinement_flags
_atom_site_disorder_assembly
_atom_site_disorder_group
Mo1 Mo 0.59530(5) 0.22711(3) 0.18144(3) 0.04289(15) Uani 1 1 d . . .
O1 O 0.3861(4) 0.2431(4) 0.1491(2) 0.0635(9) Uani 1 1 d . . .
O2 O 0.5498(4) 0.3407(3) 0.2836(2) 0.0563(8) Uani 1 1 d . . .
O3 O 0.6648(4) 0.3510(3) 0.0683(2) 0.0540(8) Uani 1 1 d . . .
O4 O 0.6463(4) 0.0444(3) 0.2522(2) 0.0477(7) Uani 1 1 d . . .
O5 O 0.5399(6) -0.1097(4) 0.4030(2) 0.0716(10) Uani 1 1 d . . .
O6 O 0.9026(5) 0.1704(4) 0.2032(3) 0.0776(8) Uani 1 1 d DU B .
N1 N 0.8667(5) 0.1016(4) -0.1473(3) 0.0473(8) Uani 1 1 d . . .
N2 N 0.7385(4) 0.0832(3) 0.0368(2) 0.0381(7) Uani 1 1 d . . .
C1 C 0.7858(5) 0.1600(4) -0.0523(3) 0.0404(9) Uani 1 1 d . . .
C2 C 0.7418(6) 0.3041(4) -0.0307(3) 0.0457(9) Uani 1 1 d . . .
C3 C 0.7802(6) 0.3904(5) -0.1142(4) 0.0561(11) Uani 1 1 d . . .
H3 H 0.7521 0.4866 -0.1036 0.067 Uiso 1 1 calc R . .
C4 C 0.8600(7) 0.3316(5) -0.2123(4) 0.0616(13) Uani 1 1 d . . .
H4 H 0.8876 0.3872 -0.2693 0.074 Uiso 1 1 calc R . .
C5 C 0.8993(7) 0.1876(5) -0.2257(3) 0.0574(12) Uani 1 1 d . . .
H5 H 0.9514 0.1494 -0.2932 0.069 Uiso 1 1 calc R . .
C6 C 0.7462(6) -0.0469(4) 0.0290(3) 0.0441(9) Uani 1 1 d . . .
H6 H 0.7875 -0.0892 -0.0379 0.053 Uiso 1 1 calc R . .
C7 C 0.6950(6) -0.1291(4) 0.1168(3) 0.0422(9) Uani 1 1 d . . .
C8 C 0.6435(6) -0.0804(4) 0.2232(3) 0.0420(9) Uani 1 1 d . . .
C9 C 0.5908(6) -0.1668(5) 0.3025(3) 0.0511(10) Uani 1 1 d . . .
C10 C 0.5941(7) -0.2998(5) 0.2786(4) 0.0594(12) Uani 1 1 d . . .
H10 H 0.5592 -0.3564 0.3323 0.071 Uiso 1 1 calc R . .
C11 C 0.6501(8) -0.3482(5) 0.1733(4) 0.0639(13) Uani 1 1 d . . .
H11 H 0.6526 -0.4376 0.1571 0.077 Uiso 1 1 calc R . .
C12 C 0.7006(7) -0.2662(5) 0.0949(4) 0.0565(12) Uani 1 1 d . . .
H12 H 0.7397 -0.3006 0.0254 0.068 Uiso 1 1 calc R . .
C13 C 0.4685(12) -0.1849(8) 0.4855(4) 0.107(2) Uani 1 1 d . . .
H13A H 0.4393 -0.1342 0.5515 0.160 Uiso 1 1 calc R . .
H13B H 0.5594 -0.2774 0.4941 0.160 Uiso 1 1 calc R . .
H13C H 0.3583 -0.1944 0.4669 0.160 Uiso 1 1 calc R . .
C14 C 0.9736(6) 0.2573(5) 0.2516(4) 0.0776(8) Uani 1 1 d DU . .
H14A H 0.9237 0.3497 0.2177 0.093 Uiso 1 1 calc R A 1
H14B H 1.1054 0.2223 0.2261 0.093 Uiso 1 1 calc R A 1
C15B C 0.961(2) 0.2878(8) 0.3680(4) 0.0776(8) Uani 0.402(6) 1 d PDU B 1
H15C H 0.8338 0.3454 0.3942 0.093 Uiso 0.402(6) 1 calc PR B 1
H15D H 1.0390 0.3418 0.3757 0.093 Uiso 0.402(6) 1 calc PR B 1
C16B C 1.0189(19) 0.1533(12) 0.4355(6) 0.0776(8) Uani 0.402(6) 1 d PDU B 1
H16D H 1.0053 0.1774 0.5095 0.116 Uiso 0.402(6) 1 calc PR B 1
H16E H 1.1461 0.0980 0.4120 0.116 Uiso 0.402(6) 1 calc PR B 1
H16F H 0.9422 0.0992 0.4277 0.116 Uiso 0.402(6) 1 calc PR B 1
C15A C 1.0552(8) 0.1773(5) 0.3476(5) 0.0776(8) Uani 0.598(6) 1 d PDU B 2
H15A H 1.1741 0.1053 0.3239 0.093 Uiso 0.598(6) 1 calc PR B 2
H15B H 0.9742 0.1297 0.3837 0.093 Uiso 0.598(6) 1 calc PR B 2
C16A C 1.0816(13) 0.2739(9) 0.4260(5) 0.0776(8) Uani 0.598(6) 1 d PDU B 2
H16A H 1.1290 0.2196 0.4875 0.116 Uiso 0.598(6) 1 calc PR B 2
H16B H 0.9647 0.3466 0.4484 0.116 Uiso 0.598(6) 1 calc PR B 2
H16C H 1.1678 0.3168 0.3918 0.116 Uiso 0.598(6) 1 calc PR B 2
H6O H 0.968(8) 0.100(4) 0.178(5) 0.116 Uiso 1 1 d D . .

loop_
_atom_site_aniso_label
_atom_site_aniso_U_11
_atom_site_aniso_U_22
_atom_site_aniso_U_33
_atom_site_aniso_U_23
_atom_site_aniso_U_13
_atom_site_aniso_U_12
Mo1 0.0529(2) 0.0292(2) 0.0437(2) -0.00264(13) -0.00133(14) -0.01251(15)
O1 0.0528(18) 0.067(2) 0.0637(19) 0.0018(17) -0.0076(15) -0.0134(16)
O2 0.073(2) 0.0405(16) 0.0521(17) -0.0102(13) 0.0060(14) -0.0202(15)
O3 0.076(2) 0.0282(14) 0.0518(16) -0.0035(12) 0.0037(14) -0.0151(14)
O4 0.0719(19) 0.0378(15) 0.0398(14) -0.0005(12) -0.0090(13) -0.0263(14)
O5 0.122(3) 0.061(2) 0.0422(16) 0.0012(15) 0.0025(17) -0.051(2)
O6 0.0713(18) 0.0715(19) 0.095(2) -0.0149(15) -0.0157(14) -0.0267(15)
N1 0.056(2) 0.0416(19) 0.0387(17) 0.0008(15) -0.0057(14) -0.0105(16)
N2 0.0478(18) 0.0270(15) 0.0385(16) -0.0001(13) -0.0083(13) -0.0110(14)
C1 0.040(2) 0.033(2) 0.042(2) 0.0038(16) -0.0082(16) -0.0062(16)
C2 0.047(2) 0.032(2) 0.052(2) 0.0040(17) -0.0035(18) -0.0091(18)
C3 0.063(3) 0.037(2) 0.062(3) 0.008(2) -0.003(2) -0.013(2)
C4 0.066(3) 0.053(3) 0.057(3) 0.016(2) -0.003(2) -0.015(2)
C5 0.066(3) 0.055(3) 0.043(2) 0.003(2) -0.004(2) -0.013(2)
C6 0.057(2) 0.041(2) 0.0346(19) -0.0030(16) -0.0067(16) -0.0176(19)
C7 0.057(2) 0.0300(19) 0.044(2) 0.0021(16) -0.0130(17) -0.0185(18)
C8 0.050(2) 0.033(2) 0.045(2) -0.0009(16) -0.0119(17) -0.0146(17)
C9 0.069(3) 0.043(2) 0.048(2) 0.0055(19) -0.012(2) -0.027(2)
C10 0.087(3) 0.048(3) 0.057(3) 0.011(2) -0.014(2) -0.040(3)
C11 0.100(4) 0.039(2) 0.067(3) 0.003(2) -0.023(3) -0.037(3)
C12 0.089(3) 0.042(2) 0.048(2) -0.0029(19) -0.016(2) -0.030(2)
C13 0.189(7) 0.098(5) 0.053(3) 0.005(3) 0.017(4) -0.088(5)
C14 0.0713(18) 0.0715(19) 0.095(2) -0.0149(15) -0.0157(14) -0.0267(15)
C15B 0.0713(18) 0.0715(19) 0.095(2) -0.0149(15) -0.0157(14) -0.0267(15)
C16B 0.0713(18) 0.0715(19) 0.095(2) -0.0149(15) -0.0157(14) -0.0267(15)
C15A 0.0713(18) 0.0715(19) 0.095(2) -0.0149(15) -0.0157(14) -0.0267(15)
C16A 0.0713(18) 0.0715(19) 0.095(2) -0.0149(15) -0.0157(14) -0.0267(15)

loop_
_atom_type_symbol
_atom_type_description
_atom_type_scat_dispersion_real
_atom_type_scat_dispersion_imag
_atom_type_scat_source
C C 0.0033 0.0016 'International Tables Vol C Tables 4.2.6.8 and 6.1.1.4'
H H 0.0000 0.0000 'International Tables Vol C Tables 4.2.6.8 and 6.1.1.4'
Mo Mo -1.6832 0.6857 'International Tables Vol C Tables 4.2.6.8 and 6.1.1.4'
N N 0.0061 0.0033 'International Tables Vol C Tables 4.2.6.8 and 6.1.1.4'
O O 0.0106 0.0060 'International Tables Vol C Tables 4.2.6.8 and 6.1.1.4'

loop_
_geom_angle_atom_site_label_1
_geom_angle_atom_site_label_2
_geom_angle_atom_site_label_3
_geom_angle
_geom_angle_site_symmetry_1
_geom_angle_site_symmetry_3
_geom_angle_publ_flag
O1 Mo1 O2 105.27(16) . . ?
O1 Mo1 O4 96.92(15) . . ?
O2 Mo1 O4 103.68(13) . . ?
O1 Mo1 O3 99.23(15) . . ?
O2 Mo1 O3 96.06(13) . . ?
O4 Mo1 O3 150.15(13) . . ?
O1 Mo1 N2 90.21(14) . . ?
O2 Mo1 N2 163.17(14) . . ?
O4 Mo1 N2 80.49(11) . . ?
O3 Mo1 N2 74.53(11) . . ?
O1 Mo1 O6 169.22(15) . . ?
O2 Mo1 O6 85.43(15) . . ?
O4 Mo1 O6 78.89(14) . . ?
O3 Mo1 O6 80.63(15) . . ?
N2 Mo1 O6 79.33(13) . . ?
C2 O3 Mo1 122.1(3) . . ?
C8 O4 Mo1 133.1(2) . . ?
C9 O5 C13 117.9(4) . . ?
C14 O6 Mo1 125.0(3) . . ?
C14 O6 H6O 120(6) . . ?
Mo1 O6 H6O 115(6) . . ?
C5 N1 C1 117.0(4) . . ?
C6 N2 C1 121.9(3) . . ?
C6 N2 Mo1 125.4(3) . . ?
C1 N2 Mo1 111.5(2) . . ?
N1 C1 N2 123.4(4) . . ?
N1 C1 C2 123.6(4) . . ?
N2 C1 C2 113.0(3) . . ?
O3 C2 C3 123.6(4) . . ?
O3 C2 C1 118.7(3) . . ?
C3 C2 C1 117.7(4) . . ?
C4 C3 C2 118.9(4) . . ?
C4 C3 H3 120.5 . . ?
C2 C3 H3 120.5 . . ?
C3 C4 C5 119.1(4) . . ?
C3 C4 H4 120.5 . . ?
C5 C4 H4 120.5 . . ?
N1 C5 C4 123.6(4) . . ?
N1 C5 H5 118.2 . . ?
C4 C5 H5 118.2 . . ?
N2 C6 C7 124.3(3) . . ?
N2 C6 H6 117.9 . . ?
C7 C6 H6 117.9 . . ?
C8 C7 C12 119.1(4) . . ?
C8 C7 C6 123.0(4) . . ?
C12 C7 C6 117.9(4) . . ?
O4 C8 C9 118.4(3) . . ?
O4 C8 C7 123.0(4) . . ?
C9 C8 C7 118.7(4) . . ?
O5 C9 C10 124.3(4) . . ?
O5 C9 C8 114.6(4) . . ?
C10 C9 C8 121.1(4) . . ?
C9 C10 C11 119.6(4) . . ?
C9 C10 H10 120.2 . . ?
C11 C10 H10 120.2 . . ?
C12 C11 C10 120.5(4) . . ?
C12 C11 H11 119.8 . . ?
C10 C11 H11 119.8 . . ?
C11 C12 C7 121.0(4) . . ?
C11 C12 H12 119.5 . . ?
C7 C12 H12 119.5 . . ?
O5 C13 H13A 109.5 . . ?
O5 C13 H13B 109.5 . . ?
H13A C13 H13B 109.5 . . ?
O5 C13 H13C 109.5 . . ?
H13A C13 H13C 109.5 . . ?
H13B C13 H13C 109.5 . . ?
O6 C14 C15B 129.7(6) . . ?
O6 C14 C15A 107.0(4) . . ?
C15B C14 C15A 43.8(4) . . ?
O6 C14 H14A 104.8 . . ?
C15B C14 H14A 104.8 . . ?
C15A C14 H14A 145.9 . . ?
O6 C14 H14B 104.8 . . ?
C15B C14 H14B 104.8 . . ?
C15A C14 H14B 77.5 . . ?
H14A C14 H14B 105.8 . . ?
C14 C15B C16B 112.08(8) . . ?
C14 C15B H15C 109.2 . . ?
C16B C15B H15C 109.2 . . ?
C14 C15B H15D 109.2 . . ?
C16B C15B H15D 109.2 . . ?
H15C C15B H15D 107.9 . . ?
C15B C16B H16D 109.5 . . ?
C15B C16B H16E 109.5 . . ?
H16D C16B H16E 109.5 . . ?
C15B C16B H16F 109.5 . . ?
H16D C16B H16F 109.5 . . ?
H16E C16B H16F 109.5 . . ?
C14 C15A C16A 112.04(6) . . ?
C14 C15A H15A 109.2 . . ?
C16A C15A H15A 109.2 . . ?
C14 C15A H15B 109.2 . . ?
C16A C15A H15B 109.2 . . ?
H15A C15A H15B 107.9 . . ?
C15A C16A H16A 109.5 . . ?
C15A C16A H16B 109.5 . . ?
H16A C16A H16B 109.5 . . ?
C15A C16A H16C 109.5 . . ?
H16A C16A H16C 109.5 . . ?
H16B C16A H16C 109.5 . . ?

loop_
_geom_bond_atom_site_label_1
_geom_bond_atom_site_label_2
_geom_bond_distance
_geom_bond_site_symmetry_2
_geom_bond_publ_flag
Mo1 O1 1.687(3) . ?
Mo1 O2 1.691(3) . ?
Mo1 O4 1.929(3) . ?
Mo1 O3 1.978(3) . ?
Mo1 N2 2.293(3) . ?
Mo1 O6 2.308(4) . ?
O3 C2 1.338(5) . ?
O4 C8 1.342(5) . ?
O5 C9 1.370(5) . ?
O5 C13 1.412(6) . ?
O6 C14 1.400(6) . ?
O6 H6O 0.77(2) . ?
N1 C5 1.328(5) . ?
N1 C1 1.334(5) . ?
N2 C6 1.302(5) . ?
N2 C1 1.402(5) . ?
C1 C2 1.406(6) . ?
C2 C3 1.388(6) . ?
C3 C4 1.368(6) . ?
C3 H3 0.9300 . ?
C4 C5 1.390(7) . ?
C4 H4 0.9300 . ?
C5 H5 0.9300 . ?
C6 C7 1.435(5) . ?
C6 H6 0.9300 . ?
C7 C8 1.408(5) . ?
C7 C12 1.412(6) . ?
C8 C9 1.396(6) . ?
C9 C10 1.385(6) . ?
C10 C11 1.395(7) . ?
C10 H10 0.9300 . ?
C11 C12 1.352(6) . ?
C11 H11 0.9300 . ?
C12 H12 0.9300 . ?
C13 H13A 0.9600 . ?
C13 H13B 0.9600 . ?
C13 H13C 0.9600 . ?
C14 C15B 1.4992(10) . ?
C14 C15A 1.4999(10) . ?
C14 H14A 0.9700 . ?
C14 H14B 0.9700 . ?
C15B C16B 1.5150(10) . ?
C15B H15C 0.9700 . ?
C15B H15D 0.9700 . ?
C16B H16D 0.9600 . ?
C16B H16E 0.9600 . ?
C16B H16F 0.9600 . ?
C15A C16A 1.51500(13) . ?
C15A H15A 0.9700 . ?
C15A H15B 0.9700 . ?
C16A H16A 0.9600 . ?
C16A H16B 0.9600 . ?
C16A H16C 0.9600 . ?
